data_7024687
loop_
_publ_author_name
'Clegg, Jack K.'
'Hayter, Michael J.'
'Jolliffe, Katrina A.'
'Lindoy, Leonard F.'
'McMurtrie, John C.'
'Meehan, George V.'
'Neville, Suzanne M.'
'Parsons, Simon'
'Tasker, Peter A.'
'Turner, Peter'
'White, Fraser J.'

_publ_section_title
;
 New discrete and polymeric supramolecular architectures derived from
 dinuclear Co(II), Ni(II) and Cu(II) complexes of aryl-linked
 bis-beta-diketonato ligands and nitrogen bases: synthetic, structural and
 high pressure studies.
;
_journal_issue 11
_journal_name_full 'Dalton transactions (Cambridge, England : 2003)'
_journal_page_first 2804
_journal_page_last 2815
_journal_paper_doi 10.1039/b920199h
_journal_volume 39
_journal_year 2010
_chemical_formula_moiety ' C50 H70 Cu2 N2 O8, C10 H22 N2'
_chemical_formula_sum 'C60 H92 Cu2 N4 O8'
_chemical_formula_weight 1124.46
_chemical_name_systematic
;
?
;
_space_group_IT_number 12
_symmetry_cell_setting monoclinic
_symmetry_space_group_name_Hall '-C 2y'
_symmetry_space_group_name_H-M 'C 1 2/m 1'
_atom_sites_solution_hydrogens geom
_atom_sites_solution_primary direct
_atom_sites_solution_secondary difmap
_audit_creation_method SHELXL-97
_cell_angle_alpha 90.00
_cell_angle_beta 97.706(2)
_cell_angle_gamma 90.00
_cell_formula_units_Z 2
_cell_length_a 9.9434(4)
_cell_length_b 19.2818(7)
_cell_length_c 15.7332(6)
_cell_measurement_reflns_used 4938
_cell_measurement_temperature 150(2)
_cell_measurement_theta_max 27.78
_cell_measurement_theta_min 2.616
_cell_volume 2989.2(2)
_computing_cell_refinement 'SAINT (Bruker-Nonius, 2003)'
_computing_data_collection 'APEX (Bruker-Nonius, 2003)'
_computing_data_reduction 'SAINT (Bruker-Nonius, 2003), XPREP (Bruker-Nonius, 2003)'
_computing_molecular_graphics 'ORTEP-3 (Farrugia, 1997), WINGX-32 (Farrugia, 1999)'
_computing_publication_material 'enCIFer 1.1 (CCDC, 2005)'
_computing_structure_refinement 'SHELXL-97 (Sheldrick, 1997)'
_computing_structure_solution 'SIR97 (Altomare, et. al. 1999)'
_diffrn_ambient_temperature 150(2)
_diffrn_measured_fraction_theta_full 0.995
_diffrn_measured_fraction_theta_max 0.989
_diffrn_measurement_device_type APEXII-FR591
_diffrn_measurement_method \w+\f
_diffrn_radiation_monochromator graphite
_diffrn_radiation_source 'rotating anode'
_diffrn_radiation_type MoK\a
_diffrn_radiation_wavelength 0.71073
_diffrn_reflns_av_R_equivalents 0.0446
_diffrn_reflns_av_sigmaI/netI 0.0491
_diffrn_reflns_limit_h_max 12
_diffrn_reflns_limit_h_min -13
_diffrn_reflns_limit_k_max 23
_diffrn_reflns_limit_k_min -25
_diffrn_reflns_limit_l_max 20
_diffrn_reflns_limit_l_min -20
_diffrn_reflns_number 17063
_diffrn_reflns_theta_full 25.00
_diffrn_reflns_theta_max 28.28
_diffrn_reflns_theta_min 3.28
_diffrn_standards_decay_% 0
_diffrn_standards_interval_count 0
_diffrn_standards_interval_time 0
_diffrn_standards_number 0
_exptl_absorpt_coefficient_mu 0.766
_exptl_absorpt_correction_T_max 0.948
_exptl_absorpt_correction_T_min 0.876
_exptl_absorpt_correction_type multi-scan
_exptl_absorpt_process_details 'SADABS (Sheldrick, 2007)'
_exptl_crystal_colour green
_exptl_crystal_density_diffrn 1.249
_exptl_crystal_density_method 'not measured'
_exptl_crystal_description blade
_exptl_crystal_F_000 1204
_exptl_crystal_size_max 0.260
_exptl_crystal_size_mid 0.180
_exptl_crystal_size_min 0.070
_refine_diff_density_max 1.511
_refine_diff_density_min -1.266
_refine_diff_density_rms 0.097
_refine_ls_extinction_method none
_refine_ls_goodness_of_fit_ref 1.071
_refine_ls_hydrogen_treatment mixed
_refine_ls_matrix_type full
_refine_ls_number_parameters 177
_refine_ls_number_reflns 3789
_refine_ls_number_restraints 3
_refine_ls_restrained_S_all 1.071
_refine_ls_R_factor_all 0.0827
_refine_ls_R_factor_gt 0.0630
_refine_ls_shift/su_max 0.000
_refine_ls_shift/su_mean 0.000
_refine_ls_structure_factor_coef Fsqd
_refine_ls_weighting_details 'calc w=1/[\s^2^(Fo^2^)+(0.0489P)^2^+16.1580P] where P=(Fo^2^+2Fc^2^)/3'
_refine_ls_weighting_scheme calc
_refine_ls_wR_factor_gt 0.1419
_refine_ls_wR_factor_ref 0.1522
_reflns_number_gt 3048
_reflns_number_total 3789
_reflns_threshold_expression >2sigma(I)
_cod_data_source_file b920199h.txt
_cod_data_source_block lj252sad
_cod_original_sg_symbol_H-M C2/m
_cod_database_code 7024687

loop_
_symmetry_equiv_pos_as_xyz
'x, y, z'
'-x, y, -z'
'x+1/2, y+1/2, z'
'-x+1/2, y+1/2, -z'
'-x, -y, -z'
'x, -y, z'
'-x+1/2, -y+1/2, -z'
'x+1/2, -y+1/2, z'

loop_
_atom_site_label
_atom_site_type_symbol
_atom_site_fract_x
_atom_site_fract_y
_atom_site_fract_z
_atom_site_U_iso_or_equiv
_atom_site_adp_type
_atom_site_occupancy
_atom_site_symmetry_multiplicity
_atom_site_calc_flag
_atom_site_refinement_flags
_atom_site_disorder_assembly
_atom_site_disorder_group
C1 C 0.6544(4) 0.1755(2) 0.0792(2) 0.0443(10) Uani 1 1 d . . .
H1A H 0.5724 0.1992 0.0923 0.066 Uiso 1 1 calc R . .
H1B H 0.6324 0.1274 0.0628 0.066 Uiso 1 1 calc R . .
H1C H 0.6895 0.1994 0.0317 0.066 Uiso 1 1 calc R . .
C2 C 0.8897(4) 0.1408(2) 0.1370(3) 0.0396(9) Uani 1 1 d . . .
H2A H 0.8690 0.0922 0.1222 0.059 Uiso 1 1 calc R . .
H2B H 0.9608 0.1428 0.1865 0.059 Uiso 1 1 calc R . .
H2C H 0.9214 0.1642 0.0881 0.059 Uiso 1 1 calc R . .
C3 C 0.7941(5) 0.2515(2) 0.1838(3) 0.0468(11) Uani 1 1 d . . .
H3A H 0.8316 0.2751 0.1371 0.070 Uiso 1 1 calc R . .
H3B H 0.8603 0.2529 0.2359 0.070 Uiso 1 1 calc R . .
H3C H 0.7105 0.2749 0.1946 0.070 Uiso 1 1 calc R . .
C4 C 0.7627(3) 0.17651(17) 0.1589(2) 0.0268(7) Uani 1 1 d . . .
C5 C 0.7044(3) 0.13403(16) 0.22879(19) 0.0217(6) Uani 1 1 d . . .
C6 C 0.6622(4) 0.16729(17) 0.2998(2) 0.0304(8) Uani 1 1 d . A .
H6 H 0.6781 0.2157 0.3060 0.036 Uiso 1 1 calc R . .
C7 C 0.5981(4) 0.13369(16) 0.3623(2) 0.0279(7) Uani 1 1 d . . .
C9 C 0.5000 0.1402(2) 0.5000 0.0349(10) Uani 1 2 d SD . .
H9 H 0.5000 0.0921 0.5000 0.042 Uiso 1 calc d SD A .
C8 C 0.585(3) 0.1734(13) 0.4443(15) 0.0349(10) Uani 0.25 1 d P A 1
C10 C 0.5852(17) 0.2789(7) 0.5269(9) 0.0349(10) Uani 0.25 1 d P . 1
H10 H 0.6049 0.3270 0.5334 0.042 Uiso 0.25 1 calc PR . 1
C11 C 0.620(2) 0.2436(7) 0.4567(9) 0.0349(10) Uani 0.25 1 d P A 1
H11 H 0.6671 0.2669 0.4166 0.042 Uiso 0.25 1 calc PR A 1
C11A C 0.477(2) 0.2450(7) 0.4127(10) 0.0349(10) Uani 0.25 1 d P . 1
H11A H 0.4896 0.2682 0.3611 0.042 Uiso 0.25 1 calc PR . 1
C8A C 0.525(4) 0.175(2) 0.426(3) 0.0349(10) Uani 0.25 1 d P A 1
C10A C 0.5000 0.2841(5) 0.5000 0.0349(10) Uani 0.50 2 d SP . 3
H10A H 0.5000 0.3333 0.5000 0.042 Uiso 0.50 2 calc SPR . 3
C11B C 0.5449(11) 0.2480(4) 0.4330(5) 0.0349(10) Uani 0.50 1 d P A 3
H11B H 0.5749 0.2728 0.3869 0.042 Uiso 0.50 1 calc PR A 3
C8B C 0.5467(19) 0.1750(13) 0.4324(15) 0.0349(10) Uani 0.50 1 d P A 3
C12 C 0.3738(4) -0.06293(18) 0.1549(2) 0.0329(8) Uani 1 1 d . . .
H12A H 0.3876 -0.1041 0.1927 0.039 Uiso 1 1 calc R . .
H12B H 0.4388 -0.0661 0.1125 0.039 Uiso 1 1 calc R . .
C13 C 0.2304(4) -0.0644(2) 0.1076(3) 0.0417(9) Uani 1 1 d . . .
H13A H 0.2182 -0.1063 0.0709 0.050 Uiso 1 1 calc R . .
H13B H 0.1647 -0.0668 0.1495 0.050 Uiso 1 1 calc R . .
C14 C 0.2034(6) 0.0000 0.0525(4) 0.0442(14) Uani 1 2 d S . .
H14A H 0.2630 0.0000 0.0068 0.053 Uiso 1 2 calc SR . .
H14B H 0.1080 0.0000 0.0247 0.053 Uiso 1 2 calc SR . .
C15 C 0.2221(12) 0.0554(8) 0.3914(10) 0.0815(16) Uani 0.50 1 d P . 1
H15A H 0.2731 0.0836 0.3540 0.098 Uiso 0.50 1 calc PR . 1
H15B H 0.2372 0.0770 0.4489 0.098 Uiso 0.50 1 calc PR . 1
C16 C 0.0776(12) 0.0644(6) 0.3592(11) 0.0815(16) Uani 0.50 1 d PD . 1
H16A H 0.0690 0.0774 0.2979 0.098 Uiso 0.50 1 calc PR . 1
H16B H 0.0419 0.1034 0.3905 0.098 Uiso 0.50 1 calc PR . 1
C17 C -0.0110(15) 0.0000 0.3683(15) 0.0815(16) Uani 0.50 2 d SPD . 1
H17A H -0.0906 0.0000 0.3232 0.098 Uiso 0.50 2 calc SPR . 1
H17B H -0.0439 0.0000 0.4250 0.098 Uiso 0.50 2 calc SPR . 1
N2 N 0.2759(19) 0.0000 0.3981(12) 0.0815(16) Uani 0.50 2 d SP . 1
C16A C 0.0213(11) 0.0535(8) 0.3649(11) 0.0815(16) Uani 0.50 1 d P . 2
H16C H -0.0138 0.0441 0.4198 0.098 Uiso 0.50 1 calc PR . 2
H16D H -0.0297 0.0933 0.3370 0.098 Uiso 0.50 1 calc PR . 2
N2A N 0.2599(19) 0.0000 0.3664(12) 0.0815(16) Uani 0.50 2 d SP . 2
C17A C 0.0027(18) 0.0000 0.3162(14) 0.0815(16) Uani 0.50 2 d SP . 2
H17C H 0.0679 0.0000 0.2738 0.098 Uiso 0.50 2 calc SPR . 2
H17D H -0.0906 0.0000 0.2849 0.098 Uiso 0.50 2 calc SPR . 2
C15A C 0.1637(13) 0.0707(8) 0.3818(10) 0.0815(16) Uani 0.50 1 d P . 2
H15C H 0.1859 0.0872 0.4416 0.098 Uiso 0.50 1 calc PR . 2
H15D H 0.1844 0.1085 0.3430 0.098 Uiso 0.50 1 calc PR . 2
N1 N 0.4037(4) 0.0000 0.2069(2) 0.0236(8) Uani 1 2 d SD . .
H1N H 0.351(5) 0.0000 0.248(3) 0.035 Uiso 1 2 d SD . .
O1 O 0.6930(2) 0.06987(11) 0.21325(14) 0.0234(5) Uani 1 1 d . A .
O2 O 0.5745(3) 0.06901(11) 0.36457(14) 0.0277(5) Uani 1 1 d . A .
Cu1 Cu 0.61450(6) 0.0000 0.28119(3) 0.01795(16) Uani 1 2 d S . .

loop_
_atom_site_aniso_label
_atom_site_aniso_U_11
_atom_site_aniso_U_22
_atom_site_aniso_U_33
_atom_site_aniso_U_23
_atom_site_aniso_U_13
_atom_site_aniso_U_12
C1 0.047(2) 0.054(3) 0.033(2) 0.0190(18) 0.0112(17) -0.004(2)
C2 0.039(2) 0.039(2) 0.046(2) 0.0058(17) 0.0230(18) -0.0007(17)
C3 0.072(3) 0.027(2) 0.049(2) -0.0018(17) 0.034(2) -0.015(2)
C4 0.0324(18) 0.0203(16) 0.0307(16) 0.0035(13) 0.0156(14) -0.0047(13)
C5 0.0230(15) 0.0197(15) 0.0227(15) 0.0026(12) 0.0048(12) -0.0029(12)
C6 0.053(2) 0.0143(15) 0.0267(16) -0.0016(12) 0.0144(15) -0.0082(15)
C7 0.049(2) 0.0160(15) 0.0205(15) -0.0007(12) 0.0101(14) -0.0012(14)
C9 0.070(3) 0.0145(11) 0.0246(18) 0.000 0.0203(19) 0.000
C8 0.070(3) 0.0145(11) 0.0246(18) 0.000 0.0203(19) 0.000
C10 0.070(3) 0.0145(11) 0.0246(18) 0.000 0.0203(19) 0.000
C11 0.070(3) 0.0145(11) 0.0246(18) 0.000 0.0203(19) 0.000
C11A 0.070(3) 0.0145(11) 0.0246(18) 0.000 0.0203(19) 0.000
C8A 0.070(3) 0.0145(11) 0.0246(18) 0.000 0.0203(19) 0.000
C10A 0.070(3) 0.0145(11) 0.0246(18) 0.000 0.0203(19) 0.000
C11B 0.070(3) 0.0145(11) 0.0246(18) 0.000 0.0203(19) 0.000
C8B 0.070(3) 0.0145(11) 0.0246(18) 0.000 0.0203(19) 0.000
C12 0.039(2) 0.0225(17) 0.0364(19) -0.0046(14) 0.0010(15) -0.0035(15)
C13 0.040(2) 0.041(2) 0.042(2) -0.0058(18) -0.0009(17) -0.0124(18)
C14 0.039(3) 0.049(4) 0.040(3) 0.000 -0.007(2) 0.000
C15 0.042(3) 0.088(4) 0.108(4) -0.021(3) -0.013(4) 0.011(4)
C16 0.042(3) 0.088(4) 0.108(4) -0.021(3) -0.013(4) 0.011(4)
C17 0.042(3) 0.088(4) 0.108(4) -0.021(3) -0.013(4) 0.011(4)
N2 0.042(3) 0.088(4) 0.108(4) -0.021(3) -0.013(4) 0.011(4)
C16A 0.042(3) 0.088(4) 0.108(4) -0.021(3) -0.013(4) 0.011(4)
N2A 0.042(3) 0.088(4) 0.108(4) -0.021(3) -0.013(4) 0.011(4)
C17A 0.042(3) 0.088(4) 0.108(4) -0.021(3) -0.013(4) 0.011(4)
C15A 0.042(3) 0.088(4) 0.108(4) -0.021(3) -0.013(4) 0.011(4)
N1 0.029(2) 0.0172(18) 0.026(2) 0.000 0.0077(16) 0.000
O1 0.0320(12) 0.0162(11) 0.0240(11) 0.0003(8) 0.0114(9) -0.0018(9)
O2 0.0485(15) 0.0140(11) 0.0233(11) -0.0011(9) 0.0152(10) -0.0034(10)
Cu1 0.0260(3) 0.0119(3) 0.0174(3) 0.000 0.00835(19) 0.000

loop_
_atom_type_symbol
_atom_type_description
_atom_type_scat_dispersion_real
_atom_type_scat_dispersion_imag
_atom_type_scat_source
C C 0.0033 0.0016 'International Tables Vol C Tables 4.2.6.8 and 6.1.1.4'
H H 0.0000 0.0000 'International Tables Vol C Tables 4.2.6.8 and 6.1.1.4'
N N 0.0061 0.0033 'International Tables Vol C Tables 4.2.6.8 and 6.1.1.4'
O O 0.0106 0.0060 'International Tables Vol C Tables 4.2.6.8 and 6.1.1.4'
Cu Cu 0.3201 1.2651 'International Tables Vol C Tables 4.2.6.8 and 6.1.1.4'

loop_
_geom_angle_atom_site_label_1
_geom_angle_atom_site_label_2
_geom_angle_atom_site_label_3
_geom_angle
_geom_angle_site_symmetry_1
_geom_angle_site_symmetry_3
C4 C1 H1A 109.5 . .
C4 C1 H1B 109.5 . .
H1A C1 H1B 109.5 . .
C4 C1 H1C 109.5 . .
H1A C1 H1C 109.5 . .
H1B C1 H1C 109.5 . .
C4 C2 H2A 109.5 . .
C4 C2 H2B 109.5 . .
H2A C2 H2B 109.5 . .
C4 C2 H2C 109.5 . .
H2A C2 H2C 109.5 . .
H2B C2 H2C 109.5 . .
C4 C3 H3A 109.5 . .
C4 C3 H3B 109.5 . .
H3A C3 H3B 109.5 . .
C4 C3 H3C 109.5 . .
H3A C3 H3C 109.5 . .
H3B C3 H3C 109.5 . .
C2 C4 C3 110.0(3) . .
C2 C4 C1 108.7(3) . .
C3 C4 C1 108.6(3) . .
C2 C4 C5 108.9(3) . .
C3 C4 C5 113.9(3) . .
C1 C4 C5 106.5(3) . .
O1 C5 C6 125.0(3) . .
O1 C5 C4 114.5(3) . .
C6 C5 C4 120.4(3) . .
C7 C6 C5 124.2(3) . .
C7 C6 H6 117.9 . .
C5 C6 H6 117.9 . .
O2 C7 C6 125.3(3) . .
O2 C7 C8B 114.6(10) . .
C6 C7 C8B 120.1(10) . .
O2 C7 C8 115.7(10) . .
C6 C7 C8 117.4(10) . .
O2 C7 C8A 112.6(15) . .
C6 C7 C8A 121.2(15) . .
C8B C9 C8B 122(2) 2_656 .
C8B C9 C8A 121.5(9) 2_656 .
C8B C9 C8 122.3(8) 2_656 .
C8B C9 C8 122.3(8) . 2_656
C8A C9 C8 118(2) . 2_656
C8 C9 C8 128(2) . 2_656
C8B C9 H9 118.8(11) 2_656 .
C8B C9 H9 118.8(11) . .
C8A C9 H9 118.8(17) . .
C8 C9 H9 116.2(10) . .
C8 C9 H9 116.2(10) 2_656 .
C11 C8 C9 119.6(19) . .
C11 C8 C7 123.9(18) . .
C9 C8 C7 114.4(16) . .
C11 C8 C11A 54.3(12) . .
C9 C8 C11A 97.5(15) . .
C7 C8 C11A 105.6(14) . .
C11A C10 C11 120.3(13) 2_656 .
C11A C10 H10 119.9 2_656 .
C11 C10 H10 119.9 . .
C10 C11 C8 120.4(16) . .
C10 C11 H11 119.8 . .
C8 C11 H11 119.8 . .
C10 C11A C8A 121(2) 2_656 .
C10 C11A C8 119.4(15) 2_656 .
C10 C11A H11A 119.4 2_656 .
C8A C11A H11A 119.4 . .
C8 C11A H11A 117.6 . .
C9 C8A C11A 119(3) . .
C9 C8A C7 117(3) . .
C11A C8A C7 124(3) . .
C11B C10A C11B 119.7(9) . 2_656
C11B C10A H10A 120.2 . .
C11B C10A H10A 120.2 2_656 .
C10A C11B C8B 120.9(12) . .
C10A C11B H11B 119.6 . .
C8B C11B H11B 119.6 . .
C9 C8B C11B 118.1(18) . .
C9 C8B C7 119.2(17) . .
C11B C8B C7 122.7(18) . .
N1 C12 C13 113.2(3) . .
N1 C12 H12A 108.9 . .
C13 C12 H12A 108.9 . .
N1 C12 H12B 108.9 . .
C13 C12 H12B 108.9 . .
H12A C12 H12B 107.7 . .
C14 C13 C12 110.3(4) . .
C14 C13 H13A 109.6 . .
C12 C13 H13A 109.6 . .
C14 C13 H13B 109.6 . .
C12 C13 H13B 109.6 . .
H13A C13 H13B 108.1 . .
C13 C14 C13 109.8(5) 6 .
C13 C14 H14A 109.7 6 .
C13 C14 H14A 109.7 . .
C13 C14 H14B 109.7 6 .
C13 C14 H14B 109.7 . .
H14A C14 H14B 108.2 . .
N2 C15 C16 122.9(13) . .
N2 C15 H15A 106.6 . .
C16 C15 H15A 106.6 . .
N2 C15 H15B 106.6 . .
C16 C15 H15B 106.6 . .
H15A C15 H15B 106.6 . .
C15 C16 C17 114.7(12) . .
C15 C16 H16A 108.6 . .
C17 C16 H16A 108.6 . .
C15 C16 H16B 108.6 . .
C17 C16 H16B 108.6 . .
H16A C16 H16B 107.6 . .
C16 C17 C16 107.4(14) . 6
C16 C17 H17A 110.2 . .
C16 C17 H17A 110.2 6 .
C16 C17 H17B 110.2 . .
C16 C17 H17B 110.2 6 .
H17A C17 H17B 108.5 . .
C15 N2 C15 127.1(19) . 6
C17A C16A C15A 110.7(14) . .
C17A C16A H16C 109.5 . .
C15A C16A H16C 109.5 . .
C17A C16A H16D 109.5 . .
C15A C16A H16D 109.5 . .
H16C C16A H16D 108.1 . .
C15A N2A C15A 106.5(15) 6 .
C16A C17A C16A 107(2) . 6
C16A C17A H17C 110.3 . .
C16A C17A H17C 110.3 6 .
C16A C17A H17D 110.3 . .
C16A C17A H17D 110.3 6 .
H17C C17A H17D 108.6 . .
C16A C15A N2A 110.3(11) . .
C16A C15A H15C 109.6 . .
N2A C15A H15C 109.6 . .
C16A C15A H15D 109.6 . .
N2A C15A H15D 109.6 . .
H15C C15A H15D 108.1 . .
C12 N1 C12 111.1(4) 6 .
C12 N1 Cu1 113.1(2) 6 .
C12 N1 Cu1 113.1(2) . .
C12 N1 H1N 108.3(19) 6 .
C12 N1 H1N 108.3(19) . .
Cu1 N1 H1N 102(4) . .
C5 O1 Cu1 127.13(19) . .
C7 O2 Cu1 126.6(2) . .
O1 Cu1 O1 87.58(13) . 6
O1 Cu1 O2 91.73(9) . .
O1 Cu1 O2 167.47(10) 6 .
O1 Cu1 O2 167.47(10) . 6
O1 Cu1 O2 91.73(9) 6 6
O2 Cu1 O2 86.23(13) . 6
O1 Cu1 N1 97.38(10) . .
O1 Cu1 N1 97.38(10) 6 .
O2 Cu1 N1 95.11(10) . .
O2 Cu1 N1 95.11(10) 6 .

loop_
_geom_bond_atom_site_label_1
_geom_bond_atom_site_label_2
_geom_bond_distance
_geom_bond_site_symmetry_2
C1 C4 1.541(5) .
C1 H1A 0.9800 .
C1 H1B 0.9800 .
C1 H1C 0.9800 .
C2 C4 1.519(5) .
C2 H2A 0.9800 .
C2 H2B 0.9800 .
C2 H2C 0.9800 .
C3 C4 1.520(5) .
C3 H3A 0.9800 .
C3 H3B 0.9800 .
C3 H3C 0.9800 .
C4 C5 1.545(4) .
C5 O1 1.263(4) .
C5 C6 1.400(4) .
C6 C7 1.400(4) .
C6 H6 0.9500 .
C7 O2 1.271(4) .
C7 C8B 1.50(3) .
C7 C8 1.52(3) .
C7 C8A 1.54(4) .
C9 C8B 1.39(3) 2_656
C9 C8B 1.39(3) .
C9 C8A 1.39(4) .
C9 C8 1.45(3) .
C9 C8 1.45(3) 2_656
C9 H9 0.9300 .
C8 C11 1.40(3) .
C10 C11A 1.370(19) 2_656
C10 C11 1.379(18) .
C10 H10 0.9500 .
C11 H11 0.9500 .
C11A C10 1.370(19) 2_656
C11A C8A 1.43(4) .
C11A H11A 0.9500 .
C10A C11B 1.386(9) .
C10A C11B 1.386(9) 2_656
C10A H10A 0.9500 .
C11B C8B 1.41(3) .
C11B H11B 0.9500 .
C12 N1 1.472(4) .
C12 C13 1.518(5) .
C12 H12A 0.9900 .
C12 H12B 0.9900 .
C13 C14 1.518(5) .
C13 H13A 0.9900 .
C13 H13B 0.9900 .
C14 C13 1.518(5) 6
C14 H14A 0.9900 .
C14 H14B 0.9900 .
C15 N2 1.192(17) .
C15 C16 1.468(16) .
C15 H15A 0.9900 .
C15 H15B 0.9900 .
C16 C17 1.5408(10) .
C16 H16A 0.9900 .
C16 H16B 0.9900 .
C17 C16 1.5408(10) 6
C17 H17A 0.9900 .
C17 H17B 0.9900 .
N2 C15 1.192(17) 6
C16A C17A 1.284(18) .
C16A C15A 1.444(16) .
C16A H16C 0.9900 .
C16A H16D 0.9900 .
N2A C15A 1.701(19) 6
N2A C15A 1.701(19) .
C17A C16A 1.284(18) 6
C17A H17C 0.9900 .
C17A H17D 0.9900 .
C15A H15C 0.9900 .
C15A H15D 0.9900 .
N1 C12 1.472(4) 6
N1 Cu1 2.259(4) .
N1 H1N 0.89(5) .
O1 Cu1 1.947(2) .
O2 Cu1 1.947(2) .
Cu1 O1 1.947(2) 6
Cu1 O2 1.947(2) 6

loop_
_geom_hbond_atom_site_label_D
_geom_hbond_atom_site_label_H
_geom_hbond_atom_site_label_A
_geom_hbond_distance_DH
_geom_hbond_distance_HA
_geom_hbond_distance_DA
_geom_hbond_angle_DHA
N1 H1N N2A 0.89(5) 2.17(3) 3.05(2) 169(5)
N1 H1N N2 0.89(5) 2.56(3) 3.42(2) 161(5)

loop_
_geom_torsion_atom_site_label_1
_geom_torsion_atom_site_label_2
_geom_torsion_atom_site_label_3
_geom_torsion_atom_site_label_4
_geom_torsion
_geom_torsion_site_symmetry_1
_geom_torsion_site_symmetry_4
C2 C4 C5 O1 -48.8(4) . .
C3 C4 C5 O1 -172.0(3) . .
C1 C4 C5 O1 68.3(4) . .
C2 C4 C5 C6 134.6(4) . .
C3 C4 C5 C6 11.3(5) . .
C1 C4 C5 C6 -108.3(4) . .
O1 C5 C6 C7 -1.7(6) . .
C4 C5 C6 C7 174.5(3) . .
C5 C6 C7 O2 2.7(6) . .
C5 C6 C7 C8B -175.2(8) . .
C5 C6 C7 C8 167.5(10) . .
C5 C6 C7 C8A -165.4(15) . .
C8B C9 C8 C11 -2(3) 2_656 .
C8B C9 C8 C11 94(7) . .
C8A C9 C8 C11 95(4) . .
C8 C9 C8 C11 16.9(15) 2_656 .
C8B C9 C8 C7 -166.0(11) 2_656 .
C8B C9 C8 C7 -71(6) . .
C8A C9 C8 C7 -70(3) . .
C8 C9 C8 C7 -147.2(18) 2_656 .
C8B C9 C8 C11A -55(2) 2_656 .
C8B C9 C8 C11A 40(6) . .
C8A C9 C8 C11A 41(3) . .
C8 C9 C8 C11A -36.1(8) 2_656 .
O2 C7 C8 C11 173.8(17) . .
C6 C7 C8 C11 7(2) . .
C8B C7 C8 C11 -97(7) . .
C8A C7 C8 C11 -98(4) . .
O2 C7 C8 C9 -22.9(18) . .
C6 C7 C8 C9 170.8(10) . .
C8B C7 C8 C9 67(6) . .
C8A C7 C8 C9 65(3) . .
O2 C7 C8 C11A -129.0(11) . .
C6 C7 C8 C11A 64.7(16) . .
C8B C7 C8 C11A -39(6) . .
C8A C7 C8 C11A -41(3) . .
C11A C10 C11 C8 3(3) 2_656 .
C9 C8 C11 C10 7(3) . .
C7 C8 C11 C10 169.5(17) . .
C11A C8 C11 C10 84.2(19) . .
C11 C8 C11A C10 -78.1(18) . 2_656
C9 C8 C11A C10 43(2) . 2_656
C7 C8 C11A C10 161.2(15) . 2_656
C11 C8 C11A C8A -179(5) . .
C9 C8 C11A C8A -58(5) . .
C7 C8 C11A C8A 60(5) . .
C8B C9 C8A C11A -12(4) 2_656 .
C8B C9 C8A C11A -110(17) . .
C8 C9 C8A C11A -112(4) . .
C8 C9 C8A C11A 7(3) 2_656 .
C8B C9 C8A C7 170.2(11) 2_656 .
C8B C9 C8A C7 72(16) . .
C8 C9 C8A C7 70(3) . .
C8 C9 C8A C7 -171(2) 2_656 .
C10 C11A C8A C9 3(4) 2_656 .
C8 C11A C8A C9 93(5) . .
C10 C11A C8A C7 -179(2) 2_656 .
C8 C11A C8A C7 -89(5) . .
O2 C7 C8A C9 29(3) . .
C6 C7 C8A C9 -161.5(16) . .
C8B C7 C8A C9 -76(16) . .
C8 C7 C8A C9 -74(3) . .
O2 C7 C8A C11A -149(2) . .
C6 C7 C8A C11A 21(3) . .
C8B C7 C8A C11A 106(17) . .
C8 C7 C8A C11A 108(4) . .
C11B C10A C11B C8B -0.6(9) 2_656 .
C8B C9 C8B C11B -0.5(9) 2_656 .
C8A C9 C8B C11B 87(16) . .
C8 C9 C8B C11B -96(7) . .
C8 C9 C8B C11B 19(2) 2_656 .
C8B C9 C8B C7 178.9(15) 2_656 .
C8A C9 C8B C7 -93(16) . .
C8 C9 C8B C7 84(7) . .
C8 C9 C8B C7 -161.8(10) 2_656 .
C10A C11B C8B C9 1.1(18) . .
C10A C11B C8B C7 -178.3(9) . .
O2 C7 C8B C9 10.5(14) . .
C6 C7 C8B C9 -171.5(8) . .
C8 C7 C8B C9 -87(7) . .
C8A C7 C8B C9 89(16) . .
O2 C7 C8B C11B -170.1(11) . .
C6 C7 C8B C11B 7.9(17) . .
C8 C7 C8B C11B 92(7) . .
C8A C7 C8B C11B -92(16) . .
N1 C12 C13 C14 55.6(5) . .
C12 C13 C14 C13 -55.8(6) . 6
N2 C15 C16 C17 23(2) . .
C15 C16 C17 C16 -32(2) . 6
C16 C15 N2 C15 -10(4) . 6
C15A C16A C17A C16A 84(2) . 6
C17A C16A C15A N2A -22(2) . .
C15A N2A C15A C16A -25(2) 6 .
C13 C12 N1 C12 -53.9(5) . 6
C13 C12 N1 Cu1 177.7(2) . .
C6 C5 O1 Cu1 0.4(5) . .
C4 C5 O1 Cu1 -176.1(2) . .
C6 C7 O2 Cu1 -2.2(6) . .
C8B C7 O2 Cu1 175.8(7) . .
C8 C7 O2 Cu1 -167.3(10) . .
C8A C7 O2 Cu1 166.8(14) . .
C5 O1 Cu1 O1 -167.4(2) . 6
C5 O1 Cu1 O2 0.1(3) . .
C5 O1 Cu1 O2 -80.3(5) . 6
C5 O1 Cu1 N1 95.5(3) . .
C7 O2 Cu1 O1 0.8(3) . .
C7 O2 Cu1 O1 87.4(5) . 6
C7 O2 Cu1 O2 168.4(3) . 6
C7 O2 Cu1 N1 -96.8(3) . .
C12 N1 Cu1 O1 -19.4(3) 6 .
C12 N1 Cu1 O1 107.9(2) . .
C12 N1 Cu1 O1 -107.9(2) 6 6
C12 N1 Cu1 O1 19.4(3) . 6
C12 N1 Cu1 O2 73.0(3) 6 .
C12 N1 Cu1 O2 -159.7(2) . .
C12 N1 Cu1 O2 159.7(2) 6 6
C12 N1 Cu1 O2 -73.0(3) . 6
